data_4330067
loop_
_publ_author_name
'Mar\'ia G\'omez-Pantoja'
'Pilar G\'omez-Sal'
'Alberto Hern\'an-G\'omez'
'Avelino Mart\'in'
'Miguel Mena'
'Cristina Santamar\'ia'

_publ_section_title
;
 Co-complexation of Lithium Gallates on the Titanium Molecular Oxide
 {[Ti(\h5-C5Me5)(\m-O)}3(\m3-CH)]
;
_journal_name_full 'Inorganic Chemistry'
_journal_page_first 8964
_journal_page_last 8972
_journal_paper_doi 10.1021/ic301057u
_journal_volume 51
_journal_year 2012
_chemical_compound_source 'synthesis as described'
_chemical_formula_moiety 'C62H92Li1O6Ti6,C38H36N1Ga2, 2(C6H6)'
_chemical_formula_sum 'C112 H140 Ga2 Li N O6 Ti6'
_chemical_formula_weight 2030.03
_chemical_name_systematic
;
 ?
;
_space_group_IT_number 14
_symmetry_cell_setting monoclinic
_symmetry_Int_Tables_number 14
_symmetry_space_group_name_Hall '-P 2ybc'
_symmetry_space_group_name_H-M 'P 1 21/c 1'
_atom_sites_solution_hydrogens geom
_atom_sites_solution_primary direct
_atom_sites_solution_secondary difmap
_cell_angle_alpha 90
_cell_angle_beta 94.04(4)
_cell_angle_gamma 90
_cell_formula_units_Z 4
_cell_length_a 26.272(3)
_cell_length_b 14.0450(13)
_cell_length_c 28.726(6)
_cell_measurement_reflns_used 2200
_cell_measurement_temperature 200(2)
_cell_measurement_theta_max 20
_cell_measurement_theta_min 3
_cell_measurement_wavelength 0.71073
_cell_volume 10573(3)
_computing_cell_refinement 'Dirax/lsq (Duisenberg & Schreurs, 1989-2000)'
_computing_data_collection 'Collect (Bruker AXS BV, 1997-2004)'
_computing_data_reduction 'EvalCCD (Duisenberg & Schreurs 1990-2000)'
_computing_molecular_graphics 'Ortep-3 for Windows (Farrugia, 1997)'
_computing_publication_material 'WinGX publication routines (Farrugia, 1999)'
_computing_structure_refinement 'SHELXL-97 (Sheldrick, 2008)'
_computing_structure_solution 'SHELXS-97 (Sheldrick, 2008)'
_diffrn_ambient_temperature 200(2)
_diffrn_detector 'CCD plate'
_diffrn_detector_area_resol_mean 9
_diffrn_measured_fraction_theta_full 0.992
_diffrn_measured_fraction_theta_max 0.992
_diffrn_measurement_device '95mm CCD camera on \k-goniostat'
_diffrn_measurement_device_type KappaCCD
_diffrn_measurement_method 'CCD rotation images, thick slices'
_diffrn_orient_matrix_type X=UH
_diffrn_orient_matrix_UB_11 0.01
_diffrn_orient_matrix_UB_12 0
_diffrn_orient_matrix_UB_13 0
_diffrn_orient_matrix_UB_21 0
_diffrn_orient_matrix_UB_22 0.01
_diffrn_orient_matrix_UB_23 0
_diffrn_orient_matrix_UB_31 0
_diffrn_orient_matrix_UB_32 0
_diffrn_orient_matrix_UB_33 0.01
_diffrn_radiation_monochromator graphite
_diffrn_radiation_probe x-ray
_diffrn_radiation_type MoK\a
_diffrn_radiation_wavelength 0.71073
_diffrn_reflns_av_R_equivalents 0.0998
_diffrn_reflns_av_unetI/netI 0.1639
_diffrn_reflns_limit_h_max 31
_diffrn_reflns_limit_h_min -31
_diffrn_reflns_limit_k_max 16
_diffrn_reflns_limit_k_min -16
_diffrn_reflns_limit_l_max 34
_diffrn_reflns_limit_l_min 0
_diffrn_reflns_number 142218
_diffrn_reflns_reduction_process
;
 Scaled and merged with Sortav
 R.H. Blessing, (1987) Cryst. Rev. 1, 3-58
 R.H. Blessing, (1989) J. Appl. Cryst. 22, 396-397
;
_diffrn_reflns_theta_full 25.4
_diffrn_reflns_theta_max 25.4
_diffrn_reflns_theta_min 3
_diffrn_source 'Enraf Nonius FR590'
_exptl_absorpt_coefficient_mu 0.982
_exptl_absorpt_correction_T_max 0.799
_exptl_absorpt_correction_T_min 0.705
_exptl_absorpt_correction_type multi-scan
_exptl_absorpt_process_details
;
 R.H. Blessing, Acta Cryst. (1995), A51, 33-38
;
_exptl_crystal_colour yellow
_exptl_crystal_density_diffrn 1.275
_exptl_crystal_description prism
_exptl_crystal_F_000 4256
_exptl_crystal_size_max 0.42
_exptl_crystal_size_mid 0.35
_exptl_crystal_size_min 0.14
_refine_diff_density_max 0.854
_refine_diff_density_min -0.87
_refine_diff_density_rms 0.08
_refine_ls_extinction_method none
_refine_ls_goodness_of_fit_ref 0.967
_refine_ls_hydrogen_treatment mixed
_refine_ls_matrix_type full
_refine_ls_number_parameters 1172
_refine_ls_number_reflns 19329
_refine_ls_number_restraints 0
_refine_ls_restrained_S_all 0.967
_refine_ls_R_factor_all 0.1621
_refine_ls_R_factor_gt 0.0643
_refine_ls_shift/su_max 0.005
_refine_ls_shift/su_mean 0
_refine_ls_structure_factor_coef Fsqd
_refine_ls_weighting_details 'calc w=1/[\s^2^(Fo^2^)+(0.0710P)^2^+0.0000P] where P=(Fo^2^+2Fc^2^)/3'
_refine_ls_weighting_scheme calc
_refine_ls_wR_factor_gt 0.1294
_refine_ls_wR_factor_ref 0.1527
_reflns_number_gt 9515
_reflns_number_total 19329
_reflns_threshold_expression >2\s(I)
_cod_data_source_file ic301057u_si_001_4.cif
_cod_data_source_block 5
_cod_original_formula_sum 'C112 H140 Ga2 Li1 N1 O6 Ti6'
_cod_database_code 4330067

loop_
_symmetry_equiv_pos_as_xyz
'x, y, z'
'-x, y+1/2, -z+1/2'
'-x, -y, -z'
'x, -y-1/2, z-1/2'

loop_
_atom_site_label
_atom_site_type_symbol
_atom_site_fract_x
_atom_site_fract_y
_atom_site_fract_z
_atom_site_U_iso_or_equiv
_atom_site_adp_type
_atom_site_occupancy
_atom_site_symmetry_multiplicity
_atom_site_calc_flag
_atom_site_refinement_flags
C1 C -0.07060(19) 0.3230(4) 0.07045(17) 0.0309(13) Uani 1 1 d .
C2 C 0.4434(2) 0.6894(4) 0.9226(2) 0.0386(15) Uani 1 1 d .
C3 C 0.2026(2) 0.9277(4) 0.09711(17) 0.0467(15) Uani 1 1 d .
H3A H 0.1738 0.885 0.1017 0.07 Uiso 1 1 calc R
H3B H 0.2345 0.8913 0.0999 0.07 Uiso 1 1 calc R
H3C H 0.1982 0.9564 0.066 0.07 Uiso 1 1 calc R
C4 C 0.15945(19) 1.0669(4) 0.12172(19) 0.0467(15) Uani 1 1 d .
H4A H 0.1635 1.0994 0.092 0.07 Uiso 1 1 calc R
H4B H 0.157 1.1142 0.1465 0.07 Uiso 1 1 calc R
H4C H 0.1283 1.0283 0.1191 0.07 Uiso 1 1 calc R
C11 C -0.1453(2) 0.4833(4) 0.11661(19) 0.0456(15) Uani 1 1 d .
C12 C -0.1355(3) 0.5710(5) 0.09545(19) 0.0592(19) Uani 1 1 d .
C13 C -0.0893(3) 0.6063(4) 0.1168(2) 0.0605(19) Uani 1 1 d .
C14 C -0.0713(2) 0.5410(4) 0.15063(18) 0.0436(14) Uani 1 1 d .
C15 C -0.1051(2) 0.4648(4) 0.15026(16) 0.0337(13) Uani 1 1 d .
C16 C -0.1923(2) 0.4244(6) 0.1096(2) 0.100(3) Uani 1 1 d .
H16A H -0.2189 0.451 0.128 0.151 Uiso 1 1 calc R
H16B H -0.1847 0.359 0.1198 0.151 Uiso 1 1 calc R
H16C H -0.2041 0.4245 0.0765 0.151 Uiso 1 1 calc R
C17 C -0.1707(3) 0.6206(7) 0.0592(3) 0.149(5) Uani 1 1 d .
H17A H -0.1915 0.5731 0.0416 0.223 Uiso 1 1 calc R
H17B H -0.1504 0.6563 0.0378 0.223 Uiso 1 1 calc R
H17C H -0.193 0.6645 0.0748 0.223 Uiso 1 1 calc R
C18 C -0.0637(4) 0.6998(4) 0.1062(3) 0.137(4) Uani 1 1 d .
H18A H -0.0573 0.7363 0.1351 0.206 Uiso 1 1 calc R
H18B H -0.086 0.7365 0.084 0.206 Uiso 1 1 calc R
H18C H -0.0312 0.6871 0.0925 0.206 Uiso 1 1 calc R
C19 C -0.0244(2) 0.5527(6) 0.1835(2) 0.094(3) Uani 1 1 d .
H19A H 0.0031 0.5811 0.1667 0.141 Uiso 1 1 calc R
H19B H -0.0134 0.4902 0.1957 0.141 Uiso 1 1 calc R
H19C H -0.0322 0.5943 0.2094 0.141 Uiso 1 1 calc R
C20 C -0.1040(3) 0.3815(4) 0.18271(19) 0.072(2) Uani 1 1 d .
H20A H -0.1306 0.3892 0.2047 0.107 Uiso 1 1 calc R
H20B H -0.0706 0.3778 0.2 0.107 Uiso 1 1 calc R
H20C H -0.1103 0.3229 0.1647 0.107 Uiso 1 1 calc R
C21 C 0.0279(2) 0.2266(4) 0.13051(18) 0.0430(14) Uani 1 1 d .
C22 C 0.0662(2) 0.2953(4) 0.12858(18) 0.0432(15) Uani 1 1 d .
C23 C 0.09006(19) 0.2831(4) 0.0866(2) 0.0396(14) Uani 1 1 d .
C24 C 0.0665(2) 0.2059(4) 0.06269(17) 0.0386(14) Uani 1 1 d .
C25 C 0.0281(2) 0.1709(4) 0.08971(19) 0.0431(14) Uani 1 1 d .
C26 C -0.0043(3) 0.2081(5) 0.1710(2) 0.086(2) Uani 1 1 d .
H26A H 0.0115 0.1578 0.1908 0.13 Uiso 1 1 calc R
H26B H -0.0385 0.1879 0.1592 0.13 Uiso 1 1 calc R
H26C H -0.0068 0.2665 0.1893 0.13 Uiso 1 1 calc R
C27 C 0.0819(3) 0.3670(4) 0.1672(2) 0.081(2) Uani 1 1 d .
H27A H 0.0532 0.378 0.1865 0.121 Uiso 1 1 calc R
H27B H 0.0917 0.4272 0.1531 0.121 Uiso 1 1 calc R
H27C H 0.111 0.3417 0.1867 0.121 Uiso 1 1 calc R
C28 C 0.1337(2) 0.3412(4) 0.0711(2) 0.074(2) Uani 1 1 d .
H28A H 0.1218 0.4059 0.0635 0.111 Uiso 1 1 calc R
H28B H 0.1469 0.3119 0.0434 0.111 Uiso 1 1 calc R
H28C H 0.1608 0.3438 0.0963 0.111 Uiso 1 1 calc R
C29 C 0.0813(2) 0.1666(4) 0.01600(19) 0.073(2) Uani 1 1 d .
H29A H 0.0803 0.218 -0.0071 0.109 Uiso 1 1 calc R
H29B H 0.0572 0.1165 0.0054 0.109 Uiso 1 1 calc R
H29C H 0.1158 0.14 0.0197 0.109 Uiso 1 1 calc R
C30 C -0.0028(3) 0.0822(4) 0.0806(3) 0.086(2) Uani 1 1 d .
H30A H 0.0129 0.0295 0.0988 0.129 Uiso 1 1 calc R
H30B H -0.0038 0.0666 0.0473 0.129 Uiso 1 1 calc R
H30C H -0.0376 0.0925 0.0898 0.129 Uiso 1 1 calc R
C31 C -0.1195(2) 0.1966(4) -0.02004(19) 0.0452(15) Uani 1 1 d .
C32 C -0.09532(19) 0.2300(4) -0.05899(18) 0.0384(14) Uani 1 1 d .
C33 C -0.1190(2) 0.3155(4) -0.07375(17) 0.0388(14) Uani 1 1 d .
C34 C -0.15867(19) 0.3329(4) -0.0437(2) 0.0423(14) Uani 1 1 d .
C35 C -0.1585(2) 0.2604(4) -0.01031(19) 0.0466(15) Uani 1 1 d .
C36 C -0.1109(3) 0.1036(4) 0.0054(2) 0.085(2) Uani 1 1 d .
H36A H -0.139 0.0599 -0.0034 0.127 Uiso 1 1 calc R
H36B H -0.1094 0.1149 0.0391 0.127 Uiso 1 1 calc R
H36C H -0.0786 0.0755 -0.003 0.127 Uiso 1 1 calc R
C37 C -0.0526(2) 0.1802(5) -0.0816(2) 0.073(2) Uani 1 1 d .
H37A H -0.0257 0.1632 -0.0577 0.109 Uiso 1 1 calc R
H37B H -0.0386 0.2227 -0.1045 0.109 Uiso 1 1 calc R
H37C H -0.0658 0.1223 -0.0972 0.109 Uiso 1 1 calc R
C38 C -0.1062(2) 0.3797(4) -0.11319(19) 0.0649(19) Uani 1 1 d .
H38A H -0.0832 0.3464 -0.1331 0.097 Uiso 1 1 calc R
H38B H -0.0894 0.4374 -0.1005 0.097 Uiso 1 1 calc R
H38C H -0.1376 0.3972 -0.1316 0.097 Uiso 1 1 calc R
C39 C -0.1953(2) 0.4159(4) -0.0464(2) 0.074(2) Uani 1 1 d .
H39A H -0.2293 0.3939 -0.0393 0.111 Uiso 1 1 calc R
H39B H -0.1969 0.4431 -0.0778 0.111 Uiso 1 1 calc R
H39C H -0.1834 0.4645 -0.0236 0.111 Uiso 1 1 calc R
C40 C -0.1968(2) 0.2430(5) 0.0252(2) 0.082(2) Uani 1 1 d .
H40A H -0.22 0.2974 0.0258 0.124 Uiso 1 1 calc R
H40B H -0.1789 0.2348 0.056 0.124 Uiso 1 1 calc R
H40C H -0.2163 0.1852 0.0168 0.124 Uiso 1 1 calc R
C41 C 0.5191(3) 0.4846(5) 0.8438(2) 0.064(2) Uani 1 1 d .
C42 C 0.5389(3) 0.5745(6) 0.8408(2) 0.068(2) Uani 1 1 d .
C43 C 0.4995(5) 0.6343(5) 0.8276(2) 0.097(3) Uani 1 1 d .
C44 C 0.4563(4) 0.5812(11) 0.8214(3) 0.117(4) Uani 1 1 d .
C45 C 0.4678(3) 0.4897(7) 0.8313(3) 0.081(3) Uani 1 1 d .
C46 C 0.5485(5) 0.3953(7) 0.8556(3) 0.230(8) Uani 1 1 d .
H46A H 0.5299 0.3404 0.842 0.345 Uiso 1 1 calc R
H46B H 0.5529 0.3881 0.8895 0.345 Uiso 1 1 calc R
H46C H 0.5821 0.3992 0.8428 0.345 Uiso 1 1 calc R
C47 C 0.5947(3) 0.5968(11) 0.8493(3) 0.253(9) Uani 1 1 d .
H47A H 0.6038 0.6484 0.8284 0.38 Uiso 1 1 calc R
H47B H 0.6148 0.54 0.8431 0.38 Uiso 1 1 calc R
H47C H 0.6018 0.6167 0.8818 0.38 Uiso 1 1 calc R
C48 C 0.5046(7) 0.7373(6) 0.8145(3) 0.326(12) Uani 1 1 d .
H48A H 0.5071 0.7426 0.7807 0.489 Uiso 1 1 calc R
H48B H 0.5354 0.764 0.8308 0.489 Uiso 1 1 calc R
H48C H 0.4746 0.7726 0.8234 0.489 Uiso 1 1 calc R
C49 C 0.4062(5) 0.6199(14) 0.8027(3) 0.387(15) Uani 1 1 d .
H49A H 0.3929 0.5811 0.7762 0.58 Uiso 1 1 calc R
H49B H 0.4107 0.6857 0.7923 0.58 Uiso 1 1 calc R
H49C H 0.3821 0.6186 0.8272 0.58 Uiso 1 1 calc R
C50 C 0.4314(5) 0.4045(10) 0.8286(3) 0.288(11) Uani 1 1 d .
H50A H 0.3991 0.4232 0.812 0.433 Uiso 1 1 calc R
H50B H 0.4251 0.3835 0.8602 0.433 Uiso 1 1 calc R
H50C H 0.4468 0.3523 0.8118 0.433 Uiso 1 1 calc R
C51 C 0.33043(19) 0.5444(5) 0.9933(2) 0.0572(18) Uani 1 1 d .
C52 C 0.32366(18) 0.5369(4) 0.9445(2) 0.0483(16) Uani 1 1 d .
C53 C 0.3241(3) 0.6294(8) 0.9280(3) 0.104(4) Uani 1 1 d .
C54 C 0.3305(5) 0.6893(8) 0.9649(10) 0.227(15) Uani 1 1 d .
C55 C 0.3330(3) 0.6407(9) 1.0018(4) 0.122(5) Uani 1 1 d .
C56 C 0.3319(3) 0.4624(9) 1.0268(4) 0.216(7) Uani 1 1 d .
H56A H 0.3367 0.4865 1.0588 0.324 Uiso 1 1 calc R
H56B H 0.3603 0.4201 1.0205 0.324 Uiso 1 1 calc R
H56C H 0.2997 0.4271 1.023 0.324 Uiso 1 1 calc R
C57 C 0.3172(3) 0.4440(7) 0.9190(4) 0.169(5) Uani 1 1 d .
H57A H 0.3091 0.4562 0.8857 0.253 Uiso 1 1 calc R
H57B H 0.2893 0.4078 0.9315 0.253 Uiso 1 1 calc R
H57C H 0.3489 0.4073 0.9231 0.253 Uiso 1 1 calc R
C58 C 0.3133(3) 0.6542(14) 0.8770(5) 0.369(15) Uani 1 1 d .
H58A H 0.2821 0.6923 0.8731 0.554 Uiso 1 1 calc R
H58B H 0.309 0.5955 0.8587 0.554 Uiso 1 1 calc R
H58C H 0.342 0.6908 0.8661 0.554 Uiso 1 1 calc R
C59 C 0.3281(4) 0.7955(7) 0.9569(10) 0.441(19) Uani 1 1 d .
H59A H 0.2982 0.8108 0.936 0.662 Uiso 1 1 calc R
H59B H 0.3591 0.8164 0.9428 0.662 Uiso 1 1 calc R
H59C H 0.3255 0.8281 0.9868 0.662 Uiso 1 1 calc R
C60 C 0.3386(3) 0.6833(15) 1.0513(6) 0.410(17) Uani 1 1 d .
H60A H 0.3734 0.6723 1.0649 0.615 Uiso 1 1 calc R
H60B H 0.3141 0.6528 1.0708 0.615 Uiso 1 1 calc R
H60C H 0.3319 0.7519 1.0497 0.615 Uiso 1 1 calc R
C61 C 0.5235(4) 0.8589(5) 0.9558(2) 0.072(2) Uani 1 1 d .
C62 C 0.5649(3) 0.8133(6) 0.9796(4) 0.087(3) Uani 1 1 d .
C63 C 0.5514(3) 0.7991(4) 1.0253(3) 0.070(2) Uani 1 1 d .
C64 C 0.5027(3) 0.8339(4) 1.0293(2) 0.0508(16) Uani 1 1 d .
C65 C 0.4853(2) 0.8705(4) 0.9858(2) 0.0485(16) Uani 1 1 d .
C66 C 0.5213(5) 0.8975(6) 0.9064(3) 0.218(8) Uani 1 1 d .
H66A H 0.5004 0.8553 0.8857 0.326 Uiso 1 1 calc R
H66B H 0.5559 0.9006 0.8958 0.326 Uiso 1 1 calc R
H66C H 0.5064 0.9614 0.9058 0.326 Uiso 1 1 calc R
C67 C 0.6136(3) 0.7878(7) 0.9590(5) 0.243(8) Uani 1 1 d .
H67A H 0.6282 0.8448 0.9454 0.364 Uiso 1 1 calc R
H67B H 0.6069 0.7398 0.9346 0.364 Uiso 1 1 calc R
H67C H 0.6377 0.7622 0.9834 0.364 Uiso 1 1 calc R
C68 C 0.5849(4) 0.7548(5) 1.0638(4) 0.212(7) Uani 1 1 d .
H68A H 0.5778 0.7839 1.0936 0.318 Uiso 1 1 calc R
H68B H 0.6208 0.7652 1.058 0.318 Uiso 1 1 calc R
H68C H 0.5781 0.6862 1.065 0.318 Uiso 1 1 calc R
C69 C 0.4746(4) 0.8349(6) 1.0736(3) 0.157(5) Uani 1 1 d .
H69A H 0.4628 0.7705 1.0803 0.236 Uiso 1 1 calc R
H69B H 0.4452 0.8778 1.0697 0.236 Uiso 1 1 calc R
H69C H 0.4977 0.8572 1.0997 0.236 Uiso 1 1 calc R
C70 C 0.4373(3) 0.9257(5) 0.9749(4) 0.159(5) Uani 1 1 d .
H70A H 0.4422 0.9915 0.9856 0.238 Uiso 1 1 calc R
H70B H 0.4094 0.8965 0.9908 0.238 Uiso 1 1 calc R
H70C H 0.4288 0.9252 0.9411 0.238 Uiso 1 1 calc R
C101 C 0.24057(18) 0.8219(3) 0.20121(18) 0.0359(13) Uani 1 1 d .
C102 C 0.2395(2) 0.7484(4) 0.16978(19) 0.0476(15) Uani 1 1 d .
H102 H 0.2167 0.7526 0.1427 0.057 Uiso 1 1 calc R
C103 C 0.2700(3) 0.6681(4) 0.1756(2) 0.0626(18) Uani 1 1 d .
H103 H 0.2687 0.6198 0.1524 0.075 Uiso 1 1 calc R
C104 C 0.3023(3) 0.6591(4) 0.2150(3) 0.071(2) Uani 1 1 d .
H104 H 0.3236 0.6047 0.2195 0.085 Uiso 1 1 calc R
C105 C 0.3032(2) 0.7299(5) 0.2479(3) 0.077(2) Uani 1 1 d .
H105 H 0.3251 0.7241 0.2755 0.093 Uiso 1 1 calc R
C106 C 0.2728(2) 0.8094(4) 0.2414(2) 0.0541(16) Uani 1 1 d .
H106 H 0.2738 0.8569 0.265 0.065 Uiso 1 1 calc R
C111 C 0.12217(19) 0.8992(4) 0.19614(15) 0.0332(13) Uani 1 1 d .
C112 C 0.1111(2) 0.8031(4) 0.20566(16) 0.0399(14) Uani 1 1 d .
H112 H 0.1384 0.7585 0.2077 0.048 Uiso 1 1 calc R
C113 C 0.0624(2) 0.7708(4) 0.21209(17) 0.0477(15) Uani 1 1 d .
H113 H 0.0571 0.7057 0.2194 0.057 Uiso 1 1 calc R
C114 C 0.0218(2) 0.8326(5) 0.20799(17) 0.0501(16) Uani 1 1 d .
H114 H -0.0119 0.8103 0.2117 0.06 Uiso 1 1 calc R
C115 C 0.0302(2) 0.9267(5) 0.19857(17) 0.0497(15) Uani 1 1 d .
H115 H 0.0024 0.97 0.1959 0.06 Uiso 1 1 calc R
C116 C 0.0795(2) 0.9589(4) 0.19283(17) 0.0447(14) Uani 1 1 d .
H116 H 0.0844 1.0245 0.1864 0.054 Uiso 1 1 calc R
C121 C 0.2135(2) 1.0336(3) 0.24734(16) 0.0340(13) Uani 1 1 d .
C122 C 0.1755(2) 1.0812(4) 0.26945(17) 0.0419(14) Uani 1 1 d .
H122 H 0.1409 1.065 0.2615 0.05 Uiso 1 1 calc R
C123 C 0.1864(2) 1.1516(4) 0.30282(18) 0.0510(16) Uani 1 1 d .
H123 H 0.1596 1.1832 0.3172 0.061 Uiso 1 1 calc R
C124 C 0.2371(3) 1.1748(4) 0.31485(18) 0.0531(17) Uani 1 1 d .
H124 H 0.2452 1.2229 0.3374 0.064 Uiso 1 1 calc R
C125 C 0.2751(2) 1.1285(4) 0.29418(19) 0.0493(15) Uani 1 1 d .
H125 H 0.3098 1.1442 0.3024 0.059 Uiso 1 1 calc R
C126 C 0.2632(2) 1.0579(3) 0.26092(18) 0.0408(14) Uani 1 1 d .
H126 H 0.2902 1.0256 0.2472 0.049 Uiso 1 1 calc R
C201 C 0.25520(18) 1.2185(3) 0.14657(18) 0.0359(13) Uani 1 1 d .
C202 C 0.2288(2) 1.2421(4) 0.18516(19) 0.0445(15) Uani 1 1 d .
C203 C 0.2224(2) 1.3338(4) 0.20066(19) 0.0514(16) Uani 1 1 d .
H203 H 0.2043 1.3455 0.2276 0.062 Uiso 1 1 calc R
C204 C 0.2426(2) 1.4087(4) 0.1768(2) 0.0517(16) Uani 1 1 d .
H204 H 0.238 1.4725 0.1867 0.062 Uiso 1 1 calc R
C205 C 0.2690(2) 1.3896(4) 0.1389(2) 0.0600(18) Uani 1 1 d .
H205 H 0.2836 1.4405 0.1226 0.072 Uiso 1 1 calc R
C206 C 0.2750(2) 1.2969(4) 0.1237(2) 0.0531(16) Uani 1 1 d .
H206 H 0.2931 1.2861 0.0967 0.064 Uiso 1 1 calc R
C211 C 0.33008(19) 1.0241(4) 0.15197(17) 0.0382(13) Uani 1 1 d .
C212 C 0.3428(2) 0.9295(4) 0.1454(2) 0.0565(17) Uani 1 1 d .
H212 H 0.3193 0.8898 0.1279 0.068 Uiso 1 1 calc R
C213 C 0.3888(3) 0.8901(6) 0.1633(3) 0.077(2) Uani 1 1 d .
H213 H 0.3962 0.825 0.1581 0.093 Uiso 1 1 calc R
C214 C 0.4232(3) 0.9459(7) 0.1885(3) 0.085(3) Uani 1 1 d .
H214 H 0.4547 0.9195 0.2007 0.102 Uiso 1 1 calc R
C215 C 0.4127(2) 1.0390(6) 0.1962(2) 0.072(2) Uani 1 1 d .
H215 H 0.4368 1.0775 0.2137 0.087 Uiso 1 1 calc R
C216 C 0.3659(2) 1.0787(4) 0.17833(19) 0.0557(16) Uani 1 1 d .
H216 H 0.3587 1.1437 0.1843 0.067 Uiso 1 1 calc R
C221 C 0.26880(19) 1.0892(4) 0.05249(18) 0.0383(13) Uani 1 1 d .
C222 C 0.3005(2) 1.0304(4) 0.02869(19) 0.0465(15) Uani 1 1 d .
H222 H 0.3214 0.9857 0.0459 0.056 Uiso 1 1 calc R
C223 C 0.3026(2) 1.0345(4) -0.0194(2) 0.0632(18) Uani 1 1 d .
H223 H 0.3251 0.9934 -0.0343 0.076 Uiso 1 1 calc R
C224 C 0.2727(3) 1.0969(5) -0.0457(2) 0.074(2) Uani 1 1 d .
H224 H 0.274 1.0992 -0.0787 0.089 Uiso 1 1 calc R
C225 C 0.2409(3) 1.1555(5) -0.0236(2) 0.090(2) Uani 1 1 d .
H225 H 0.2193 1.1985 -0.0412 0.108 Uiso 1 1 calc R
C226 C 0.2401(2) 1.1527(4) 0.0252(2) 0.0619(18) Uani 1 1 d .
H226 H 0.2188 1.1964 0.04 0.074 Uiso 1 1 calc R
C401 C 0.3254(7) 0.4069(15) 0.2974(6) 0.180(8) Uani 1 1 d .
H401 H 0.2922 0.3807 0.2921 0.216 Uiso 1 1 calc R
C402 C 0.3632(11) 0.3674(14) 0.2770(6) 0.222(13) Uani 1 1 d .
H402 H 0.3575 0.3146 0.2567 0.266 Uiso 1 1 calc R
C403 C 0.4096(7) 0.4033(14) 0.2856(5) 0.207(7) Uani 1 1 d .
H403 H 0.4375 0.3727 0.2726 0.248 Uiso 1 1 calc R
C404 C 0.4183(5) 0.4777(12) 0.3109(5) 0.178(6) Uani 1 1 d .
H404 H 0.4518 0.5034 0.3144 0.213 Uiso 1 1 calc R
C405 C 0.3813(7) 0.5186(10) 0.3319(5) 0.174(5) Uani 1 1 d .
H405 H 0.3892 0.5721 0.3513 0.208 Uiso 1 1 calc R
C406 C 0.3322(6) 0.4875(13) 0.3272(5) 0.164(5) Uani 1 1 d .
H406 H 0.3051 0.5167 0.3422 0.197 Uiso 1 1 calc R
C411 C 0.1397(11) 0.480(2) 0.3443(7) 0.299(18) Uani 1 1 d .
H411 H 0.1244 0.4334 0.363 0.358 Uiso 1 1 calc R
C412 C 0.1260(6) 0.4729(14) 0.3022(10) 0.230(12) Uani 1 1 d .
H412 H 0.1024 0.4252 0.2915 0.276 Uiso 1 1 calc R
C413 C 0.1446(7) 0.5319(16) 0.2730(5) 0.170(7) Uani 1 1 d .
H413 H 0.1361 0.5278 0.2404 0.204 Uiso 1 1 calc R
C414 C 0.1762(9) 0.5983(13) 0.2910(9) 0.174(7) Uani 1 1 d .
C415 C 0.1907(6) 0.6020(12) 0.3358(9) 0.180(8) Uani 1 1 d .
H415 H 0.2149 0.648 0.3473 0.216 Uiso 1 1 calc R
C416 C 0.1692(11) 0.535(2) 0.3674(7) 0.258(14) Uani 1 1 d .
H416 H 0.1764 0.5326 0.4003 0.31 Uiso 1 1 calc R
Ga1 Ga 0.19595(2) 0.93882(4) 0.196006(18) 0.03250(16) Uani 1 1 d .
Ga2 Ga 0.26715(2) 1.08634(4) 0.123123(19) 0.03492(17) Uani 1 1 d .
Li1 Li 0 0.5 0 0.035(3) Uani 1 2 d S
Li2 Li 0.5 0.5 1 0.044(3) Uani 1 2 d S
N1 N 0.20438(14) 1.0041(3) 0.13310(13) 0.0328(10) Uani 1 1 d .
O12 O 0.00176(11) 0.4606(2) 0.07686(10) 0.0284(8) Uani 1 1 d .
O13 O -0.08228(11) 0.4742(2) 0.01203(10) 0.0275(8) Uani 1 1 d .
O23 O -0.00787(11) 0.3374(2) 0.00016(10) 0.0279(8) Uani 1 1 d .
O45 O 0.44201(11) 0.4997(2) 0.93774(11) 0.0376(9) Uani 1 1 d .
O46 O 0.53193(11) 0.6046(2) 0.95095(11) 0.0348(8) Uani 1 1 d .
O56 O 0.45439(11) 0.6289(2) 1.01187(11) 0.0362(8) Uani 1 1 d .
Ti1 Ti -0.06857(3) 0.47056(6) 0.07643(3) 0.0271(2) Uani 1 1 d .
Ti2 Ti 0.00756(3) 0.33106(6) 0.06458(3) 0.0283(2) Uani 1 1 d .
Ti3 Ti -0.07816(3) 0.34521(6) -0.00111(3) 0.0280(2) Uani 1 1 d .
Ti4 Ti 0.48483(3) 0.57174(7) 0.90250(3) 0.0385(3) Uani 1 1 d .
Ti5 Ti 0.40583(3) 0.59651(6) 0.96440(3) 0.0391(3) Uani 1 1 d .
Ti6 Ti 0.49734(3) 0.70320(6) 0.97812(3) 0.0346(2) Uani 1 1 d .
H1 H -0.0863(15) 0.284(3) 0.0878(13) 0.017(13) Uiso 1 1 d .
H2 H 0.4308(18) 0.727(3) 0.9056(16) 0.032(17) Uiso 1 1 d .
H202 H 0.2132(17) 1.190(3) 0.1992(15) 0.037(14) Uiso 1 1 d .
H414 H 0.189(2) 0.630(4) 0.276(2) 0.04(2) Uiso 1 1 d .

loop_
_atom_site_aniso_label
_atom_site_aniso_U_11
_atom_site_aniso_U_22
_atom_site_aniso_U_33
_atom_site_aniso_U_23
_atom_site_aniso_U_13
_atom_site_aniso_U_12
C1 0.030(3) 0.029(3) 0.035(3) 0.002(3) 0.007(3) -0.001(3)
C2 0.027(3) 0.037(4) 0.052(4) 0.000(3) -0.001(3) 0.004(3)
C3 0.062(4) 0.042(4) 0.035(3) -0.002(3) -0.003(3) -0.022(3)
C4 0.033(3) 0.049(4) 0.058(4) 0.018(3) -0.003(3) -0.003(3)
C11 0.032(3) 0.060(4) 0.046(4) -0.017(3) 0.016(3) 0.006(3)
C12 0.082(5) 0.062(5) 0.036(4) 0.006(3) 0.021(4) 0.051(4)
C13 0.096(6) 0.035(4) 0.057(4) -0.013(3) 0.049(4) 0.003(4)
C14 0.049(4) 0.049(4) 0.035(3) -0.019(3) 0.013(3) -0.007(3)
C15 0.044(3) 0.033(3) 0.026(3) -0.002(2) 0.012(3) 0.010(3)
C16 0.034(4) 0.166(8) 0.106(6) -0.063(6) 0.034(4) -0.029(5)
C17 0.166(9) 0.205(10) 0.079(6) 0.055(6) 0.034(6) 0.149(8)
C18 0.254(11) 0.033(4) 0.142(7) -0.019(4) 0.138(8) -0.036(6)
C19 0.061(5) 0.143(7) 0.080(5) -0.065(5) 0.015(4) -0.032(5)
C20 0.114(6) 0.058(4) 0.047(4) 0.006(3) 0.033(4) 0.022(4)
C21 0.050(4) 0.043(4) 0.036(3) 0.013(3) 0.005(3) 0.022(3)
C22 0.053(4) 0.041(4) 0.033(3) -0.001(3) -0.015(3) 0.025(3)
C23 0.025(3) 0.031(3) 0.061(4) 0.006(3) -0.004(3) 0.003(3)
C24 0.042(3) 0.038(3) 0.035(3) -0.001(3) -0.005(3) 0.023(3)
C25 0.050(4) 0.027(3) 0.051(4) 0.007(3) -0.014(3) 0.013(3)
C26 0.104(6) 0.100(6) 0.059(4) 0.046(4) 0.036(4) 0.049(5)
C27 0.098(6) 0.071(5) 0.067(4) -0.024(4) -0.040(4) 0.023(4)
C28 0.046(4) 0.062(4) 0.114(6) 0.031(4) 0.002(4) 0.015(3)
C29 0.088(5) 0.076(5) 0.053(4) -0.009(3) -0.002(4) 0.052(4)
C30 0.079(5) 0.035(4) 0.138(7) 0.014(4) -0.038(5) 0.003(4)
C31 0.050(4) 0.031(3) 0.050(4) -0.002(3) -0.024(3) -0.012(3)
C32 0.036(3) 0.037(4) 0.040(3) -0.020(3) -0.011(3) 0.003(3)
C33 0.042(3) 0.041(4) 0.031(3) -0.007(3) -0.012(3) -0.015(3)
C34 0.028(3) 0.033(3) 0.063(4) -0.011(3) -0.017(3) 0.000(3)
C35 0.032(3) 0.055(4) 0.051(4) -0.005(3) -0.008(3) -0.016(3)
C36 0.110(6) 0.042(4) 0.093(5) 0.007(4) -0.057(5) -0.019(4)
C37 0.054(4) 0.081(5) 0.082(5) -0.049(4) -0.006(4) 0.008(4)
C38 0.077(5) 0.071(5) 0.045(4) 0.002(3) -0.007(3) -0.033(4)
C39 0.043(4) 0.065(5) 0.109(6) -0.018(4) -0.025(4) 0.004(3)
C40 0.065(5) 0.101(6) 0.083(5) -0.013(4) 0.018(4) -0.050(4)
C41 0.084(6) 0.061(5) 0.052(4) 0.016(3) 0.037(4) 0.041(4)
C42 0.059(5) 0.114(7) 0.032(4) 0.007(4) 0.006(3) -0.049(5)
C43 0.222(12) 0.045(5) 0.024(4) 0.006(3) -0.005(6) 0.024(6)
C44 0.093(7) 0.205(13) 0.047(5) -0.052(7) -0.028(5) 0.096(8)
C45 0.059(5) 0.121(7) 0.068(5) -0.057(5) 0.033(4) -0.047(5)
C46 0.42(2) 0.189(11) 0.100(7) 0.053(7) 0.122(10) 0.222(13)
C47 0.103(8) 0.60(3) 0.057(5) -0.021(9) 0.015(5) -0.202(12)
C48 0.89(4) 0.047(6) 0.048(6) 0.010(4) 0.087(12) 0.016(12)
C49 0.264(15) 0.77(4) 0.108(8) -0.220(14) -0.121(9) 0.41(2)
C50 0.338(18) 0.39(2) 0.161(10) -0.197(12) 0.179(11) -0.325(17)
C51 0.013(3) 0.096(6) 0.064(5) 0.019(4) 0.010(3) 0.011(3)
C52 0.017(3) 0.065(4) 0.063(4) -0.021(4) 0.002(3) -0.008(3)
C53 0.015(4) 0.173(10) 0.124(8) 0.122(7) 0.003(4) 0.011(6)
C54 0.027(6) 0.046(7) 0.62(5) 0.012(12) 0.069(14) 0.008(5)
C55 0.017(4) 0.161(11) 0.190(11) -0.147(10) 0.012(6) -0.008(7)
C56 0.056(5) 0.377(17) 0.221(11) 0.251(13) 0.048(6) 0.067(8)
C57 0.042(5) 0.190(10) 0.278(13) -0.179(10) 0.029(6) -0.033(5)
C58 0.026(5) 0.80(4) 0.282(15) 0.43(2) -0.024(7) -0.039(11)
C59 0.059(7) 0.047(7) 1.23(6) 0.028(16) 0.130(17) 0.007(5)
C60 0.054(6) 0.77(4) 0.41(2) -0.54(3) 0.037(10) -0.040(12)
C61 0.124(7) 0.044(4) 0.053(5) -0.015(3) 0.039(5) -0.047(5)
C62 0.054(5) 0.052(5) 0.160(9) -0.059(6) 0.048(6) -0.026(4)
C63 0.058(5) 0.028(4) 0.119(6) -0.005(4) -0.042(5) -0.006(3)
C64 0.066(5) 0.036(4) 0.053(4) -0.018(3) 0.020(4) -0.022(3)
C65 0.039(4) 0.028(3) 0.075(5) -0.006(3) -0.017(4) 0.000(3)
C66 0.46(2) 0.127(8) 0.066(6) -0.005(5) 0.031(9) -0.200(11)
C67 0.090(7) 0.140(9) 0.52(2) -0.215(12) 0.178(11) -0.070(6)
C68 0.257(13) 0.050(5) 0.295(14) 0.021(7) -0.229(12) -0.020(7)
C69 0.270(12) 0.109(7) 0.109(7) -0.071(6) 0.124(8) -0.119(8)
C70 0.085(6) 0.040(5) 0.335(15) -0.030(6) -0.095(8) 0.010(4)
C101 0.032(3) 0.029(3) 0.047(3) 0.002(3) 0.003(3) -0.010(2)
C102 0.062(4) 0.035(4) 0.045(4) 0.002(3) -0.002(3) -0.008(3)
C103 0.095(5) 0.032(4) 0.063(4) -0.005(3) 0.017(4) 0.007(4)
C104 0.072(5) 0.027(4) 0.113(6) 0.007(4) 0.003(5) 0.011(3)
C105 0.076(5) 0.047(5) 0.101(6) 0.005(4) -0.040(4) 0.009(4)
C106 0.062(4) 0.034(4) 0.063(4) 0.001(3) -0.018(3) 0.004(3)
C111 0.036(3) 0.049(4) 0.015(3) 0.000(2) 0.002(2) -0.004(3)
C112 0.047(4) 0.044(4) 0.030(3) -0.005(3) 0.008(3) -0.017(3)
C113 0.061(4) 0.051(4) 0.031(3) -0.005(3) 0.006(3) -0.020(4)
C114 0.045(4) 0.075(5) 0.031(3) -0.007(3) 0.005(3) -0.021(4)
C115 0.035(4) 0.075(5) 0.040(3) -0.007(3) 0.007(3) -0.004(3)
C116 0.048(4) 0.050(4) 0.036(3) 0.000(3) 0.003(3) -0.006(3)
C121 0.042(3) 0.027(3) 0.033(3) 0.004(2) 0.001(3) -0.010(3)
C122 0.054(4) 0.036(3) 0.036(3) 0.002(3) 0.010(3) -0.014(3)
C123 0.073(5) 0.041(4) 0.042(4) -0.002(3) 0.021(3) -0.009(3)
C124 0.085(5) 0.041(4) 0.033(3) -0.007(3) 0.004(4) -0.020(4)
C125 0.050(4) 0.045(4) 0.050(4) -0.001(3) -0.014(3) -0.010(3)
C126 0.048(4) 0.026(3) 0.047(3) 0.005(3) -0.008(3) -0.002(3)
C201 0.030(3) 0.028(3) 0.048(3) 0.006(3) -0.005(3) 0.002(3)
C202 0.061(4) 0.029(4) 0.043(4) 0.008(3) 0.008(3) -0.007(3)
C203 0.065(4) 0.038(4) 0.052(4) -0.001(3) 0.004(3) 0.006(3)
C204 0.058(4) 0.026(3) 0.071(4) -0.002(3) 0.004(4) -0.001(3)
C205 0.059(4) 0.030(4) 0.094(5) 0.001(3) 0.027(4) -0.008(3)
C206 0.045(4) 0.038(4) 0.080(4) 0.000(3) 0.029(3) -0.002(3)
C211 0.030(3) 0.040(4) 0.045(3) 0.005(3) 0.005(3) 0.002(3)
C212 0.042(4) 0.055(4) 0.073(4) 0.010(3) 0.008(3) 0.015(3)
C213 0.057(5) 0.092(6) 0.086(5) 0.030(5) 0.023(4) 0.039(5)
C214 0.042(5) 0.134(8) 0.079(6) 0.053(5) 0.015(4) 0.041(5)
C215 0.034(4) 0.123(7) 0.059(4) 0.032(5) -0.005(3) -0.005(4)
C216 0.051(4) 0.068(4) 0.048(4) 0.012(3) 0.003(3) -0.006(4)
C221 0.033(3) 0.035(3) 0.047(3) 0.006(3) 0.005(3) 0.000(3)
C222 0.055(4) 0.036(3) 0.049(4) 0.006(3) 0.006(3) 0.007(3)
C223 0.080(5) 0.051(4) 0.060(5) -0.014(3) 0.015(4) 0.018(4)
C224 0.089(5) 0.088(5) 0.047(4) 0.008(4) 0.013(4) 0.026(5)
C225 0.092(6) 0.105(6) 0.074(5) 0.040(5) 0.015(4) 0.056(5)
C226 0.064(4) 0.074(5) 0.051(4) 0.019(3) 0.023(3) 0.043(4)
C401 0.22(2) 0.184(18) 0.128(14) 0.055(12) -0.060(12) -0.121(15)
C402 0.40(4) 0.169(15) 0.096(11) -0.039(9) 0.014(16) -0.10(2)
C403 0.215(19) 0.239(19) 0.167(14) -0.115(12) 0.008(12) -0.013(13)
C404 0.103(10) 0.242(17) 0.189(13) -0.105(12) 0.007(9) -0.019(10)
C405 0.139(12) 0.203(14) 0.173(12) -0.076(10) -0.027(11) -0.013(12)
C406 0.115(11) 0.200(15) 0.180(14) 0.045(12) 0.018(9) 0.024(10)
C411 0.51(5) 0.28(3) 0.122(16) 0.026(17) 0.16(2) 0.08(3)
C412 0.187(15) 0.169(15) 0.35(3) -0.094(18) 0.134(19) -0.118(12)
C413 0.167(15) 0.183(16) 0.149(13) -0.058(13) -0.069(12) 0.030(11)
C414 0.197(19) 0.122(14) 0.21(2) 0.049(13) 0.035(15) -0.003(12)
C415 0.156(13) 0.166(15) 0.207(19) -0.075(15) -0.070(15) 0.016(10)
C416 0.35(3) 0.32(3) 0.109(14) -0.084(16) 0.026(16) 0.16(2)
Ga1 0.0348(3) 0.0298(3) 0.0322(3) 0.0003(3) -0.0025(3) -0.0055(3)
Ga2 0.0293(3) 0.0291(3) 0.0465(4) 0.0028(3) 0.0033(3) -0.0002(3)
Li1 0.024(7) 0.049(8) 0.033(7) 0.009(6) 0.003(5) -0.005(6)
Li2 0.032(7) 0.038(8) 0.063(9) -0.010(6) -0.002(7) 0.003(6)
N1 0.027(2) 0.036(3) 0.035(2) 0.002(2) -0.002(2) -0.004(2)
O12 0.0246(18) 0.0310(19) 0.0293(18) -0.0023(15) -0.0010(15) 0.0009(15)
O13 0.0273(19) 0.0301(19) 0.0253(18) 0.0019(14) 0.0023(15) 0.0053(15)
O23 0.0255(18) 0.034(2) 0.0251(17) -0.0023(15) 0.0042(15) 0.0029(15)
O45 0.0231(19) 0.032(2) 0.057(2) -0.0050(17) -0.0052(17) -0.0001(16)
O46 0.0215(18) 0.034(2) 0.048(2) -0.0044(16) -0.0015(16) 0.0011(15)
O56 0.0270(19) 0.035(2) 0.047(2) -0.0027(16) 0.0054(17) -0.0004(16)
Ti1 0.0277(5) 0.0275(5) 0.0263(5) -0.0031(4) 0.0042(4) 0.0033(4)
Ti2 0.0272(5) 0.0278(5) 0.0294(5) -0.0017(4) -0.0016(4) 0.0052(4)
Ti3 0.0255(5) 0.0295(5) 0.0285(5) -0.0057(4) -0.0014(4) -0.0007(4)
Ti4 0.0313(6) 0.0405(6) 0.0432(6) -0.0060(5) -0.0007(5) 0.0028(5)
Ti5 0.0206(5) 0.0362(6) 0.0603(7) -0.0033(5) 0.0018(5) 0.0009(4)
Ti6 0.0271(5) 0.0300(6) 0.0470(6) -0.0042(5) 0.0046(5) -0.0024(4)

loop_
_atom_type_symbol
_atom_type_description
_atom_type_scat_dispersion_real
_atom_type_scat_dispersion_imag
_atom_type_scat_source
C C 0.0033 0.0016 'International Tables Vol C Tables 4.2.6.8 and 6.1.1.4'
H H 0 0 'International Tables Vol C Tables 4.2.6.8 and 6.1.1.4'
Ga Ga 0.2307 1.6083 'International Tables Vol C Tables 4.2.6.8 and 6.1.1.4'
Li Li -0.0003 0.0001 'International Tables Vol C Tables 4.2.6.8 and 6.1.1.4'
N N 0.0061 0.0033 'International Tables Vol C Tables 4.2.6.8 and 6.1.1.4'
O O 0.0106 0.006 'International Tables Vol C Tables 4.2.6.8 and 6.1.1.4'
Ti Ti 0.2776 0.4457 'International Tables Vol C Tables 4.2.6.8 and 6.1.1.4'

loop_
_exptl_crystal_face_index_h
_exptl_crystal_face_index_k
_exptl_crystal_face_index_l
_exptl_crystal_face_perp_dist
0 -1 0 0.173
7 1 1 0.188
0 1 0 0.157
-7 0 -1 0.2
1 1 -19 0.02
-1 -2 12 0.07

loop_
_geom_angle_atom_site_label_1
_geom_angle_atom_site_label_2
_geom_angle_atom_site_label_3
_geom_angle
_geom_angle_site_symmetry_1
_geom_angle_site_symmetry_3
Ti3 C1 Ti2 86.4(2) . .
Ti3 C1 Ti1 86.1(2) . .
Ti2 C1 Ti1 86.1(2) . .
Ti6 C2 Ti5 86.6(2) . .
Ti6 C2 Ti4 86.8(2) . .
Ti5 C2 Ti4 86.6(2) . .
C15 C11 C12 107.9(5) . .
C15 C11 C16 124.5(6) . .
C12 C11 C16 127.2(6) . .
C15 C11 Ti1 72.6(3) . .
C12 C11 Ti1 70.8(3) . .
C16 C11 Ti1 127.7(4) . .
C11 C12 C13 107.3(5) . .
C11 C12 C17 125.4(8) . .
C13 C12 C17 127.1(7) . .
C11 C12 Ti1 74.8(3) . .
C13 C12 Ti1 71.2(3) . .
C17 C12 Ti1 123.2(4) . .
C14 C13 C12 108.1(5) . .
C14 C13 C18 125.2(8) . .
C12 C13 C18 126.6(7) . .
C14 C13 Ti1 74.2(3) . .
C12 C13 Ti1 73.6(3) . .
C18 C13 Ti1 119.3(4) . .
C15 C14 C13 108.4(5) . .
C15 C14 C19 125.6(6) . .
C13 C14 C19 125.9(6) . .
C15 C14 Ti1 74.3(3) . .
C13 C14 Ti1 71.1(3) . .
C19 C14 Ti1 122.5(4) . .
C14 C15 C11 108.2(5) . .
C14 C15 C20 127.9(5) . .
C11 C15 C20 123.6(5) . .
C14 C15 Ti1 71.6(3) . .
C11 C15 Ti1 73.3(3) . .
C20 C15 Ti1 126.0(3) . .
C22 C21 C25 107.8(5) . .
C22 C21 C26 126.4(6) . .
C25 C21 C26 125.5(6) . .
C22 C21 Ti2 70.8(3) . .
C25 C21 Ti2 72.5(3) . .
C26 C21 Ti2 127.0(4) . .
C21 C22 C23 108.4(5) . .
C21 C22 C27 125.7(6) . .
C23 C22 C27 125.8(6) . .
C21 C22 Ti2 75.3(3) . .
C23 C22 Ti2 70.5(3) . .
C27 C22 Ti2 123.3(4) . .
C24 C23 C22 107.8(5) . .
C24 C23 C28 126.5(6) . .
C22 C23 C28 125.7(5) . .
C24 C23 Ti2 73.7(3) . .
C22 C23 Ti2 74.6(3) . .
C28 C23 Ti2 118.7(3) . .
C23 C24 C25 108.0(5) . .
C23 C24 C29 125.4(6) . .
C25 C24 C29 126.6(5) . .
C23 C24 Ti2 71.3(3) . .
C25 C24 Ti2 75.4(3) . .
C29 C24 Ti2 120.0(3) . .
C24 C25 C21 108.1(5) . .
C24 C25 C30 126.5(6) . .
C21 C25 C30 124.9(6) . .
C24 C25 Ti2 70.3(3) . .
C21 C25 Ti2 73.6(3) . .
C30 C25 Ti2 128.1(4) . .
C35 C31 C32 108.8(5) . .
C35 C31 C36 123.0(6) . .
C32 C31 C36 127.9(6) . .
C35 C31 Ti3 74.0(3) . .
C32 C31 Ti3 70.6(3) . .
C36 C31 Ti3 126.5(3) . .
C33 C32 C31 108.1(5) . .
C33 C32 C37 126.4(6) . .
C31 C32 C37 125.5(5) . .
C33 C32 Ti3 71.4(3) . .
C31 C32 Ti3 75.0(3) . .
C37 C32 Ti3 121.0(3) . .
C32 C33 C34 107.0(5) . .
C32 C33 C38 128.5(5) . .
C34 C33 C38 124.5(5) . .
C32 C33 Ti3 73.4(3) . .
C34 C33 Ti3 74.6(3) . .
C38 C33 Ti3 117.2(3) . .
C35 C34 C33 109.0(5) . .
C35 C34 C39 124.5(6) . .
C33 C34 C39 126.5(5) . .
C35 C34 Ti3 74.9(3) . .
C33 C34 Ti3 70.1(3) . .
C39 C34 Ti3 120.7(3) . .
C34 C35 C31 107.1(5) . .
C34 C35 C40 128.0(6) . .
C31 C35 C40 124.3(6) . .
C34 C35 Ti3 71.2(3) . .
C31 C35 Ti3 72.1(3) . .
C40 C35 Ti3 128.8(4) . .
C45 C41 C42 107.8(6) . .
C45 C41 C46 125.8(10) . .
C42 C41 C46 126.3(9) . .
C45 C41 Ti4 74.8(4) . .
C42 C41 Ti4 74.3(4) . .
C46 C41 Ti4 119.9(4) . .
C43 C42 C41 107.4(6) . .
C43 C42 C47 128.9(10) . .
C41 C42 C47 123.6(10) . .
C43 C42 Ti4 74.5(4) . .
C41 C42 Ti4 71.6(3) . .
C47 C42 Ti4 121.1(4) . .
C44 C43 C42 108.0(7) . .
C44 C43 C48 125.6(14) . .
C42 C43 C48 125.7(13) . .
C44 C43 Ti4 74.2(5) . .
C42 C43 Ti4 71.9(4) . .
C48 C43 Ti4 127.2(5) . .
C45 C44 C43 108.8(7) . .
C45 C44 C49 127.3(15) . .
C43 C44 C49 123.7(15) . .
C45 C44 Ti4 72.0(5) . .
C43 C44 Ti4 72.7(4) . .
C49 C44 Ti4 125.3(6) . .
C44 C45 C41 107.9(7) . .
C44 C45 C50 127.2(12) . .
C41 C45 C50 124.8(11) . .
C44 C45 Ti4 75.2(4) . .
C41 C45 Ti4 71.1(4) . .
C50 C45 Ti4 120.4(5) . .
C55 C51 C52 104.6(7) . .
C55 C51 C56 130.0(10) . .
C52 C51 C56 125.3(8) . .
C55 C51 Ti5 73.8(5) . .
C52 C51 Ti5 73.6(3) . .
C56 C51 Ti5 119.2(4) . .
C53 C52 C51 105.6(7) . .
C53 C52 C57 130.7(9) . .
C51 C52 C57 123.7(8) . .
C53 C52 Ti5 73.7(4) . .
C51 C52 Ti5 71.4(3) . .
C57 C52 Ti5 120.0(4) . .
C54 C53 C52 108.5(10) . .
C54 C53 C58 128.3(15) . .
C52 C53 C58 122.9(13) . .
C54 C53 Ti5 73.5(7) . .
C52 C53 Ti5 72.2(3) . .
C58 C53 Ti5 125.1(5) . .
C55 C54 C53 108.6(10) . .
C55 C54 C59 132(2) . .
C53 C54 C59 119(2) . .
C55 C54 Ti5 73.3(8) . .
C53 C54 Ti5 73.2(6) . .
C59 C54 Ti5 124.6(8) . .
C54 C55 C51 112.7(12) . .
C54 C55 C60 124.2(17) . .
C51 C55 C60 123.1(15) . .
C54 C55 Ti5 75.7(8) . .
C51 C55 Ti5 71.9(4) . .
C60 C55 Ti5 119.9(5) . .
C65 C61 C62 108.9(6) . .
C65 C61 C66 124.3(10) . .
C62 C61 C66 126.6(10) . .
C65 C61 Ti6 72.9(3) . .
C62 C61 Ti6 71.3(4) . .
C66 C61 Ti6 125.8(4) . .
C61 C62 C63 106.5(6) . .
C61 C62 C67 125.2(11) . .
C63 C62 C67 128.2(11) . .
C61 C62 Ti6 74.5(4) . .
C63 C62 Ti6 71.5(4) . .
C67 C62 Ti6 120.2(5) . .
C64 C63 C62 108.8(6) . .
C64 C63 C68 125.8(10) . .
C62 C63 C68 125.3(10) . .
C64 C63 Ti6 73.8(3) . .
C62 C63 Ti6 73.7(4) . .
C68 C63 Ti6 119.5(4) . .
C63 C64 C65 107.7(5) . .
C63 C64 C69 125.4(8) . .
C65 C64 C69 126.9(7) . .
C63 C64 Ti6 71.8(3) . .
C65 C64 Ti6 74.2(3) . .
C69 C64 Ti6 121.5(4) . .
C61 C65 C64 108.0(5) . .
C61 C65 C70 124.8(8) . .
C64 C65 C70 126.6(7) . .
C61 C65 Ti6 73.6(3) . .
C64 C65 Ti6 71.5(3) . .
C70 C65 Ti6 127.3(4) . .
C102 C101 C106 115.8(5) . .
C102 C101 Ga1 125.4(4) . .
C106 C101 Ga1 118.7(4) . .
C101 C102 C103 123.2(5) . .
C104 C103 C102 119.5(6) . .
C105 C104 C103 118.8(6) . .
C104 C105 C106 120.9(6) . .
C105 C106 C101 121.7(6) . .
C116 C111 C112 114.4(5) . .
C116 C111 Ga1 126.9(4) . .
C112 C111 Ga1 118.3(4) . .
C113 C112 C111 123.0(5) . .
C114 C113 C112 120.2(5) . .
C115 C114 C113 119.3(5) . .
C114 C115 C116 120.2(6) . .
C115 C116 C111 123.0(5) . .
C126 C121 C122 116.6(5) . .
C126 C121 Ga1 122.2(4) . .
C122 C121 Ga1 121.1(4) . .
C121 C122 C123 122.4(5) . .
C122 C123 C124 119.0(6) . .
C125 C124 C123 119.9(5) . .
C124 C125 C126 120.1(5) . .
C121 C126 C125 122.0(5) . .
C202 C201 C206 114.1(5) . .
C202 C201 Ga2 126.0(4) . .
C206 C201 Ga2 119.9(4) . .
C203 C202 C201 124.1(5) . .
C204 C203 C202 119.5(6) . .
C205 C204 C203 118.9(5) . .
C204 C205 C206 120.9(6) . .
C205 C206 C201 122.5(5) . .
C212 C211 C216 116.2(5) . .
C212 C211 Ga2 124.3(4) . .
C216 C211 Ga2 119.4(4) . .
C211 C212 C213 122.7(6) . .
C214 C213 C212 119.5(7) . .
C215 C214 C213 120.3(7) . .
C214 C215 C216 120.2(7) . .
C211 C216 C215 121.1(6) . .
C226 C221 C222 115.4(5) . .
C226 C221 Ga2 122.1(4) . .
C222 C221 Ga2 122.4(4) . .
C221 C222 C223 122.2(5) . .
C224 C223 C222 121.0(6) . .
C225 C224 C223 118.4(6) . .
C224 C225 C226 120.2(6) . .
C221 C226 C225 122.6(5) . .
C402 C401 C406 122.6(19) . .
C401 C402 C403 118(2) . .
C404 C403 C402 122.7(18) . .
C403 C404 C405 120.6(14) . .
C404 C405 C406 122.8(14) . .
C405 C406 C401 113.1(14) . .
C412 C411 C416 134(3) . .
C411 C412 C413 118.9(19) . .
C412 C413 C414 116.8(17) . .
C415 C414 C413 122.5(16) . .
C414 C415 C416 119.1(18) . .
C411 C416 C415 109(2) . .
C121 Ga1 C111 110.5(2) . .
C121 Ga1 C101 112.5(2) . .
C111 Ga1 C101 109.2(2) . .
C121 Ga1 N1 108.41(17) . .
C111 Ga1 N1 106.74(17) . .
C101 Ga1 N1 109.32(18) . .
C211 Ga2 C201 114.2(2) . .
C211 Ga2 C221 110.3(2) . .
C201 Ga2 C221 109.4(2) . .
C211 Ga2 N1 110.21(18) . .
C201 Ga2 N1 109.14(18) . .
C221 Ga2 N1 102.97(18) . .
O13 Li1 O13 180.00(14) 3_565 .
O13 Li1 O12 76.40(11) 3_565 3_565
O13 Li1 O12 103.60(11) . 3_565
O13 Li1 O12 103.60(11) 3_565 .
O13 Li1 O12 76.40(11) . .
O12 Li1 O12 180.00(15) 3_565 .
O13 Li1 O23 75.55(10) 3_565 3_565
O13 Li1 O23 104.45(10) . 3_565
O12 Li1 O23 75.61(10) 3_565 3_565
O12 Li1 O23 104.39(10) . 3_565
O13 Li1 O23 104.45(10) 3_565 .
O13 Li1 O23 75.55(10) . .
O12 Li1 O23 104.39(10) 3_565 .
O12 Li1 O23 75.61(10) . .
O23 Li1 O23 180 3_565 .
O13 Li1 Ti1 38.82(7) 3_565 3_565
O13 Li1 Ti1 141.18(7) . 3_565
O12 Li1 Ti1 38.64(8) 3_565 3_565
O12 Li1 Ti1 141.36(8) . 3_565
O23 Li1 Ti1 78.47(7) 3_565 3_565
O23 Li1 Ti1 101.53(7) . 3_565
O13 Li1 Ti1 141.18(7) 3_565 .
O13 Li1 Ti1 38.82(7) . .
O12 Li1 Ti1 141.36(8) 3_565 .
O12 Li1 Ti1 38.64(8) . .
O23 Li1 Ti1 101.53(7) 3_565 .
O23 Li1 Ti1 78.47(7) . .
Ti1 Li1 Ti1 180.00(3) 3_565 .
O13 Li1 Ti3 38.28(8) 3_565 3_565
O13 Li1 Ti3 141.72(8) . 3_565
O12 Li1 Ti3 78.49(8) 3_565 3_565
O12 Li1 Ti3 101.51(8) . 3_565
O23 Li1 Ti3 38.16(7) 3_565 3_565
O23 Li1 Ti3 141.84(7) . 3_565
Ti1 Li1 Ti3 56.90(3) 3_565 3_565
Ti1 Li1 Ti3 123.10(3) . 3_565
O13 Li1 Ti3 141.72(8) 3_565 .
O13 Li1 Ti3 38.28(8) . .
O12 Li1 Ti3 101.51(8) 3_565 .
O12 Li1 Ti3 78.49(8) . .
O23 Li1 Ti3 141.84(7) 3_565 .
O23 Li1 Ti3 38.16(7) . .
Ti1 Li1 Ti3 123.10(3) 3_565 .
Ti1 Li1 Ti3 56.90(3) . .
Ti3 Li1 Ti3 180.00(4) 3_565 .
O13 Li1 Ti2 78.46(8) 3_565 3_565
O13 Li1 Ti2 101.54(8) . 3_565
O12 Li1 Ti2 38.16(7) 3_565 3_565
O12 Li1 Ti2 141.84(7) . 3_565
O23 Li1 Ti2 38.34(7) 3_565 3_565
O23 Li1 Ti2 141.66(7) . 3_565
Ti1 Li1 Ti2 56.70(2) 3_565 3_565
Ti1 Li1 Ti2 123.30(2) . 3_565
Ti3 Li1 Ti2 56.54(3) 3_565 3_565
Ti3 Li1 Ti2 123.46(3) . 3_565
O13 Li1 Ti2 101.54(8) 3_565 .
O13 Li1 Ti2 78.46(8) . .
O12 Li1 Ti2 141.84(7) 3_565 .
O12 Li1 Ti2 38.16(7) . .
O23 Li1 Ti2 141.66(7) 3_565 .
O23 Li1 Ti2 38.34(7) . .
Ti1 Li1 Ti2 123.30(2) 3_565 .
Ti1 Li1 Ti2 56.70(2) . .
Ti3 Li1 Ti2 123.46(3) 3_565 .
Ti3 Li1 Ti2 56.54(3) . .
Ti2 Li1 Ti2 180.00(3) 3_565 .
O56 Li2 O56 180.00(16) . 3_667
O56 Li2 O46 77.94(11) . .
O56 Li2 O46 102.06(11) 3_667 .
O56 Li2 O46 102.06(11) . 3_667
O56 Li2 O46 77.94(11) 3_667 3_667
O46 Li2 O46 180.0000(10) . 3_667
O56 Li2 O45 102.62(11) . 3_667
O56 Li2 O45 77.38(11) 3_667 3_667
O46 Li2 O45 103.56(11) . 3_667
O46 Li2 O45 76.44(11) 3_667 3_667
O56 Li2 O45 77.38(11) . .
O56 Li2 O45 102.62(11) 3_667 .
O46 Li2 O45 76.44(11) . .
O46 Li2 O45 103.56(11) 3_667 .
O45 Li2 O45 180.0000(10) 3_667 .
O56 Li2 Ti6 39.51(8) . .
O56 Li2 Ti6 140.49(8) 3_667 .
O46 Li2 Ti6 39.48(8) . .
O46 Li2 Ti6 140.52(8) 3_667 .
O45 Li2 Ti6 99.94(8) 3_667 .
O45 Li2 Ti6 80.06(8) . .
O56 Li2 Ti6 140.49(8) . 3_667
O56 Li2 Ti6 39.51(8) 3_667 3_667
O46 Li2 Ti6 140.52(8) . 3_667
O46 Li2 Ti6 39.48(8) 3_667 3_667
O45 Li2 Ti6 80.06(8) 3_667 3_667
O45 Li2 Ti6 99.94(8) . 3_667
Ti6 Li2 Ti6 180 . 3_667
O56 Li2 Ti5 39.13(8) . .
O56 Li2 Ti5 140.87(8) 3_667 .
O46 Li2 Ti5 79.75(8) . .
O46 Li2 Ti5 100.25(8) 3_667 .
O45 Li2 Ti5 140.89(8) 3_667 .
O45 Li2 Ti5 39.11(8) . .
Ti6 Li2 Ti5 57.87(2) . .
Ti6 Li2 Ti5 122.13(2) 3_667 .
O56 Li2 Ti5 140.87(8) . 3_667
O56 Li2 Ti5 39.13(8) 3_667 3_667
O46 Li2 Ti5 100.25(8) . 3_667
O46 Li2 Ti5 79.75(8) 3_667 3_667
O45 Li2 Ti5 39.11(8) 3_667 3_667
O45 Li2 Ti5 140.89(8) . 3_667
Ti6 Li2 Ti5 122.13(2) . 3_667
Ti6 Li2 Ti5 57.87(2) 3_667 3_667
Ti5 Li2 Ti5 180.00(4) . 3_667
O56 Li2 Ti4 80.21(9) . .
O56 Li2 Ti4 99.79(9) 3_667 .
O46 Li2 Ti4 38.48(8) . .
O46 Li2 Ti4 141.52(8) 3_667 .
O45 Li2 Ti4 141.25(8) 3_667 .
O45 Li2 Ti4 38.75(8) . .
Ti6 Li2 Ti4 57.82(2) . .
Ti6 Li2 Ti4 122.18(2) 3_667 .
Ti5 Li2 Ti4 57.53(4) . .
Ti5 Li2 Ti4 122.47(4) 3_667 .
O56 Li2 Ti4 99.79(9) . 3_667
O56 Li2 Ti4 80.21(9) 3_667 3_667
O46 Li2 Ti4 141.52(8) . 3_667
O46 Li2 Ti4 38.48(8) 3_667 3_667
O45 Li2 Ti4 38.75(8) 3_667 3_667
O45 Li2 Ti4 141.25(8) . 3_667
Ti6 Li2 Ti4 122.18(2) . 3_667
Ti6 Li2 Ti4 57.82(2) 3_667 3_667
Ti5 Li2 Ti4 122.47(4) . 3_667
Ti5 Li2 Ti4 57.53(4) 3_667 3_667
Ti4 Li2 Ti4 180 . 3_667
C3 N1 C4 106.7(4) . .
C3 N1 Ga2 107.2(3) . .
C4 N1 Ga2 105.5(3) . .
C3 N1 Ga1 106.8(3) . .
C4 N1 Ga1 108.9(3) . .
Ga2 N1 Ga1 120.84(18) . .
Ti1 O12 Ti2 99.63(14) . .
Ti1 O12 Li1 91.34(12) . .
Ti2 O12 Li1 92.87(12) . .
Ti3 O13 Ti1 99.56(14) . .
Ti3 O13 Li1 93.21(12) . .
Ti1 O13 Li1 92.09(12) . .
Ti3 O23 Ti2 99.74(14) . .
Ti3 O23 Li1 91.78(12) . .
Ti2 O23 Li1 92.08(12) . .
Ti5 O45 Ti4 99.95(15) . .
Ti5 O45 Li2 90.49(13) . .
Ti4 O45 Li2 91.71(12) . .
Ti4 O46 Ti6 100.40(14) . .
Ti4 O46 Li2 92.81(13) . .
Ti6 O46 Li2 90.50(13) . .
Ti5 O56 Ti6 99.51(15) . .
Ti5 O56 Li2 92.20(13) . .
Ti6 O56 Li2 91.37(13) . .
O12 Ti1 O13 97.57(14) . .
O12 Ti1 C1 86.87(17) . .
O13 Ti1 C1 86.72(17) . .
O12 Ti1 C13 109.1(2) . .
O13 Ti1 C13 116.1(2) . .
C1 Ti1 C13 148.9(2) . .
O12 Ti1 C12 143.8(2) . .
O13 Ti1 C12 96.86(17) . .
C1 Ti1 C12 127.0(2) . .
C13 Ti1 C12 35.2(2) . .
O12 Ti1 C14 96.86(17) . .
O13 Ti1 C14 150.73(18) . .
C1 Ti1 C14 119.4(2) . .
C13 Ti1 C14 34.7(2) . .
C12 Ti1 C14 57.7(2) . .
O12 Ti1 C15 117.03(16) . .
O13 Ti1 C15 145.25(16) . .
C1 Ti1 C15 91.73(19) . .
C13 Ti1 C15 57.32(19) . .
C12 Ti1 C15 57.29(18) . .
C14 Ti1 C15 34.06(17) . .
O12 Ti1 C11 150.93(17) . .
O13 Ti1 C11 111.48(17) . .
C1 Ti1 C11 95.5(2) . .
C13 Ti1 C11 57.5(2) . .
C12 Ti1 C11 34.42(19) . .
C14 Ti1 C11 56.86(18) . .
C15 Ti1 C11 34.10(17) . .
O12 Ti1 Ti3 89.53(10) . .
O13 Ti1 Ti3 40.15(9) . .
C1 Ti1 Ti3 46.87(14) . .
C13 Ti1 Ti3 153.3(2) . .
C12 Ti1 Ti3 121.94(18) . .
C14 Ti1 Ti3 164.72(15) . .
C15 Ti1 Ti3 131.07(13) . .
C11 Ti1 Ti3 113.15(14) . .
O12 Ti1 Ti2 40.31(9) . .
O13 Ti1 Ti2 89.32(10) . .
C1 Ti1 Ti2 46.87(14) . .
C13 Ti1 Ti2 145.2(2) . .
C12 Ti1 Ti2 171.23(16) . .
C14 Ti1 Ti2 117.72(15) . .
C15 Ti1 Ti2 114.45(12) . .
C11 Ti1 Ti2 137.10(16) . .
Ti3 Ti1 Ti2 60.10(4) . .
O12 Ti1 Li1 50.03(9) . .
O13 Ti1 Li1 49.09(9) . .
C1 Ti1 Li1 95.23(15) . .
C13 Ti1 Li1 115.62(15) . .
C12 Ti1 Li1 126.32(16) . .
C14 Ti1 Li1 132.07(14) . .
C15 Ti1 Li1 164.70(14) . .
C11 Ti1 Li1 157.03(15) . .
Ti3 Ti1 Li1 61.97(3) . .
Ti2 Ti1 Li1 62.44(3) . .
O12 Ti2 O23 97.24(13) . .
O12 Ti2 C1 86.73(17) . .
O23 Ti2 C1 86.34(17) . .
O12 Ti2 C23 108.68(16) . .
O23 Ti2 C23 114.72(18) . .
C1 Ti2 C23 151.0(2) . .
O12 Ti2 C24 143.10(17) . .
O23 Ti2 C24 96.33(15) . .
C1 Ti2 C24 128.3(2) . .
C23 Ti2 C24 35.04(17) . .
O12 Ti2 C22 96.78(16) . .
O23 Ti2 C22 149.65(17) . .
C1 Ti2 C22 121.2(2) . .
C23 Ti2 C22 34.97(17) . .
C24 Ti2 C22 57.61(17) . .
O12 Ti2 C25 150.98(16) . .
O23 Ti2 C25 111.67(16) . .
C1 Ti2 C25 97.3(2) . .
C23 Ti2 C25 57.43(18) . .
C24 Ti2 C25 34.34(17) . .
C22 Ti2 C25 56.64(18) . .
O12 Ti2 C21 117.39(17) . .
O23 Ti2 C21 145.35(17) . .
C1 Ti2 C21 93.9(2) . .
C23 Ti2 C21 57.31(18) . .
C24 Ti2 C21 56.99(17) . .
C22 Ti2 C21 33.88(18) . .
C25 Ti2 C21 33.86(17) . .
O12 Ti2 Ti1 40.06(9) . .
O23 Ti2 Ti1 88.87(10) . .
C1 Ti2 Ti1 46.99(14) . .
C23 Ti2 Ti1 145.34(14) . .
C24 Ti2 Ti1 172.88(14) . .
C22 Ti2 Ti1 118.63(13) . .
C25 Ti2 Ti1 138.81(15) . .
C21 Ti2 Ti1 116.27(13) . .
O12 Ti2 Ti3 89.18(9) . .
O23 Ti2 Ti3 39.86(9) . .
C1 Ti2 Ti3 46.78(14) . .
C23 Ti2 Ti3 152.24(15) . .
C24 Ti2 Ti3 122.05(13) . .
C22 Ti2 Ti3 166.49(16) . .
C25 Ti2 Ti3 114.45(13) . .
C21 Ti2 Ti3 132.96(15) . .
Ti1 Ti2 Ti3 59.93(3) . .
O12 Ti2 Li1 48.97(9) . .
O23 Ti2 Li1 49.58(9) . .
C1 Ti2 Li1 94.02(15) . .
C23 Ti2 Li1 114.70(14) . .
C24 Ti2 Li1 126.25(14) . .
C22 Ti2 Li1 131.08(16) . .
C25 Ti2 Li1 157.44(15) . .
C21 Ti2 Li1 163.66(15) . .
Ti1 Ti2 Li1 60.86(3) . .
Ti3 Ti2 Li1 61.36(3) . .
O23 Ti3 O13 97.26(13) . .
O23 Ti3 C1 86.89(17) . .
O13 Ti3 C1 87.00(16) . .
O23 Ti3 C33 113.95(17) . .
O13 Ti3 C33 109.22(17) . .
C1 Ti3 C33 150.7(2) . .
O23 Ti3 C32 96.62(16) . .
O13 Ti3 C32 143.95(17) . .
C1 Ti3 C32 126.9(2) . .
C33 Ti3 C32 35.11(17) . .
O23 Ti3 C34 149.17(17) . .
O13 Ti3 C34 96.50(16) . .
C1 Ti3 C34 121.3(2) . .
C33 Ti3 C34 35.23(18) . .
C32 Ti3 C34 57.56(17) . .
O23 Ti3 C31 112.90(18) . .
O13 Ti3 C31 149.79(18) . .
C1 Ti3 C31 96.0(2) . .
C33 Ti3 C31 57.68(18) . .
C32 Ti3 C31 34.48(17) . .
C34 Ti3 C31 56.42(18) . .
O23 Ti3 C35 146.65(18) . .
O13 Ti3 C35 116.05(18) . .
C1 Ti3 C35 93.2(2) . .
C33 Ti3 C35 57.89(18) . .
C32 Ti3 C35 57.32(19) . .
C34 Ti3 C35 33.90(17) . .
C31 Ti3 C35 33.89(18) . .
O23 Ti3 Ti1 89.31(10) . .
O13 Ti3 Ti1 40.29(9) . .
C1 Ti3 Ti1 47.00(14) . .
C33 Ti3 Ti1 146.01(15) . .
C32 Ti3 Ti1 171.39(15) . .
C34 Ti3 Ti1 118.46(14) . .
C31 Ti3 Ti1 137.06(15) . .
C35 Ti3 Ti1 114.78(14) . .
O23 Ti3 Ti2 40.40(9) . .
O13 Ti3 Ti2 89.31(9) . .
C1 Ti3 Ti2 46.80(14) . .
C33 Ti3 Ti2 151.76(15) . .
C32 Ti3 Ti2 121.82(13) . .
C34 Ti3 Ti2 166.64(15) . .
C31 Ti3 Ti2 114.51(13) . .
C35 Ti3 Ti2 133.00(15) . .
Ti1 Ti3 Ti2 59.96(3) . .
O23 Ti3 Li1 50.06(9) . .
O13 Ti3 Li1 48.51(9) . .
C1 Ti3 Li1 94.64(15) . .
C33 Ti3 Li1 114.50(13) . .
C32 Ti3 Li1 127.46(15) . .
C34 Ti3 Li1 130.15(14) . .
C31 Ti3 Li1 159.31(16) . .
C35 Ti3 Li1 162.10(15) . .
Ti1 Ti3 Li1 61.13(3) . .
Ti2 Ti3 Li1 62.10(3) . .
O46 Ti4 O45 97.12(14) . .
O46 Ti4 C2 85.92(18) . .
O45 Ti4 C2 86.16(19) . .
O46 Ti4 C41 113.9(2) . .
O45 Ti4 C41 112.9(2) . .
C2 Ti4 C41 149.1(2) . .
O46 Ti4 C42 98.91(18) . .
O45 Ti4 C42 147.1(2) . .
C2 Ti4 C42 123.5(3) . .
C41 Ti4 C42 34.2(2) . .
O46 Ti4 C45 147.9(3) . .
O45 Ti4 C45 96.9(2) . .
C2 Ti4 C45 123.8(3) . .
C41 Ti4 C45 34.1(2) . .
C42 Ti4 C45 56.1(2) . .
O46 Ti4 C43 116.4(3) . .
O45 Ti4 C43 146.5(3) . .
C2 Ti4 C43 94.5(3) . .
C41 Ti4 C43 56.0(2) . .
C42 Ti4 C43 33.5(3) . .
C45 Ti4 C43 55.3(3) . .
O46 Ti4 C44 149.4(4) . .
O45 Ti4 C44 113.4(4) . .
C2 Ti4 C44 95.2(3) . .
C41 Ti4 C44 55.5(2) . .
C42 Ti4 C44 55.3(3) . .
C45 Ti4 C44 32.8(3) . .
C43 Ti4 C44 33.1(3) . .
O46 Ti4 Ti5 88.75(10) . .
O45 Ti4 Ti5 39.91(10) . .
C2 Ti4 Ti5 46.52(16) . .
C41 Ti4 Ti5 148.9(2) . .
C42 Ti4 Ti5 167.3(2) . .
C45 Ti4 Ti5 119.87(18) . .
C43 Ti4 Ti5 133.7(3) . .
C44 Ti4 Ti5 114.1(2) . .
O46 Ti4 Ti6 39.84(10) . .
O45 Ti4 Ti6 88.81(10) . .
C2 Ti4 Ti6 46.36(16) . .
C41 Ti4 Ti6 150.1(2) . .
C42 Ti4 Ti6 121.37(17) . .
C45 Ti4 Ti6 168.4(3) . .
C43 Ti4 Ti6 115.60(19) . .
C44 Ti4 Ti6 135.6(3) . .
Ti5 Ti4 Ti6 59.69(3) . .
O46 Ti4 Li2 48.71(10) . .
O45 Ti4 Li2 49.55(10) . .
C2 Ti4 Li2 92.64(17) . .
C41 Ti4 Li2 118.22(15) . .
C42 Ti4 Li2 131.9(2) . .
C45 Ti4 Li2 130.8(3) . .
C43 Ti4 Li2 162.9(3) . .
C44 Ti4 Li2 160.7(4) . .
Ti5 Ti4 Li2 60.60(3) . .
Ti6 Ti4 Li2 60.13(3) . .
O45 Ti5 O56 97.86(14) . .
O45 Ti5 C2 86.73(19) . .
O56 Ti5 C2 86.63(19) . .
O45 Ti5 C51 113.1(2) . .
O56 Ti5 C51 112.0(2) . .
C2 Ti5 C51 149.4(2) . .
O45 Ti5 C55 147.4(3) . .
O56 Ti5 C55 98.0(2) . .
C2 Ti5 C55 122.5(4) . .
C51 Ti5 C55 34.3(3) . .
O45 Ti5 C52 97.32(17) . .
O56 Ti5 C52 146.95(19) . .
C2 Ti5 C52 123.4(2) . .
C51 Ti5 C52 35.0(2) . .
C55 Ti5 C52 55.9(2) . .
O45 Ti5 C53 115.8(3) . .
O56 Ti5 C53 146.3(3) . .
C2 Ti5 C53 94.3(2) . .
C51 Ti5 C53 56.6(2) . .
C55 Ti5 C53 53.6(4) . .
C52 Ti5 C53 34.1(3) . .
O45 Ti5 C54 149.1(6) . .
O56 Ti5 C54 113.0(6) . .
C2 Ti5 C54 95.1(4) . .
C51 Ti5 C54 55.7(4) . .
C55 Ti5 C54 31.0(5) . .
C52 Ti5 C54 56.2(4) . .
C53 Ti5 C54 33.3(5) . .
O45 Ti5 Ti6 89.46(10) . .
O56 Ti5 Ti6 40.28(10) . .
C2 Ti5 Ti6 46.67(16) . .
C51 Ti5 Ti6 148.60(19) . .
C55 Ti5 Ti6 120.5(2) . .
C52 Ti5 Ti6 167.90(17) . .
C53 Ti5 Ti6 133.8(3) . .
C54 Ti5 Ti6 114.1(3) . .
O45 Ti5 Ti4 40.14(10) . .
O56 Ti5 Ti4 89.72(10) . .
C2 Ti5 Ti4 46.87(16) . .
C51 Ti5 Ti4 149.7(2) . .
C55 Ti5 Ti4 166.7(4) . .
C52 Ti5 Ti4 120.17(15) . .
C53 Ti5 Ti4 115.2(2) . .
C54 Ti5 Ti4 135.8(6) . .
Ti6 Ti5 Ti4 60.23(3) . .
O45 Ti5 Li2 50.40(10) . .
O56 Ti5 Li2 48.68(10) . .
C2 Ti5 Li2 93.92(16) . .
C51 Ti5 Li2 116.68(15) . .
C55 Ti5 Li2 131.1(4) . .
C52 Ti5 Li2 131.06(16) . .
C53 Ti5 Li2 163.4(3) . .
C54 Ti5 Li2 159.0(7) . .
Ti6 Ti5 Li2 60.73(3) . .
Ti4 Ti5 Li2 61.87(3) . .
O46 Ti6 O56 97.66(14) . .
O46 Ti6 C2 86.26(18) . .
O56 Ti6 C2 86.65(19) . .
O46 Ti6 C63 112.3(2) . .
O56 Ti6 C63 112.9(3) . .
C2 Ti6 C63 149.6(2) . .
O46 Ti6 C64 146.7(2) . .
O56 Ti6 C64 97.14(17) . .
C2 Ti6 C64 124.3(2) . .
C63 Ti6 C64 34.4(2) . .
O46 Ti6 C62 96.13(19) . .
O56 Ti6 C62 147.6(3) . .
C2 Ti6 C62 123.4(4) . .
C63 Ti6 C62 34.8(2) . .
C64 Ti6 C62 57.5(2) . .
O46 Ti6 C65 147.8(2) . .
O56 Ti6 C65 114.6(2) . .
C2 Ti6 C65 94.4(2) . .
C63 Ti6 C65 56.9(2) . .
C64 Ti6 C65 34.29(19) . .
C62 Ti6 C65 57.0(2) . .
O46 Ti6 C61 114.2(2) . .
O56 Ti6 C61 148.1(2) . .
C2 Ti6 C61 94.2(3) . .
C63 Ti6 C61 56.7(2) . .
C64 Ti6 C61 56.5(2) . .
C62 Ti6 C61 34.3(3) . .
C65 Ti6 C61 33.5(2) . .
O46 Ti6 Ti5 89.02(10) . .
O56 Ti6 Ti5 40.21(10) . .
C2 Ti6 Ti5 46.76(17) . .
C63 Ti6 Ti5 149.8(3) . .
C64 Ti6 Ti5 120.81(15) . .
C62 Ti6 Ti5 168.7(3) . .
C65 Ti6 Ti5 114.66(14) . .
C61 Ti6 Ti5 134.6(2) . .
O46 Ti6 Ti4 39.76(10) . .
O56 Ti6 Ti4 89.54(10) . .
C2 Ti6 Ti4 46.79(16) . .
C63 Ti6 Ti4 148.5(2) . .
C64 Ti6 Ti4 168.74(17) . .
C62 Ti6 Ti4 119.1(2) . .
C65 Ti6 Ti4 134.45(16) . .
C61 Ti6 Ti4 114.06(15) . .
Ti5 Ti6 Ti4 60.08(4) . .
O46 Ti6 Li2 50.02(10) . .
O56 Ti6 Li2 49.12(10) . .
C2 Ti6 Li2 94.53(17) . .
C63 Ti6 Li2 115.85(16) . .
C64 Ti6 Li2 128.99(16) . .
C62 Ti6 Li2 129.2(3) . .
C65 Ti6 Li2 160.77(18) . .
C61 Ti6 Li2 161.3(2) . .
Ti5 Ti6 Li2 61.39(3) . .
Ti4 Ti6 Li2 62.05(3) . .

loop_
_geom_bond_atom_site_label_1
_geom_bond_atom_site_label_2
_geom_bond_distance
_geom_bond_site_symmetry_2
C1 Ti3 2.075(5) .
C1 Ti2 2.075(5) .
C1 Ti1 2.079(5) .
C2 Ti6 2.067(6) .
C2 Ti5 2.070(6) .
C2 Ti4 2.082(6) .
C3 N1 1.489(6) .
C4 N1 1.491(6) .
C11 C15 1.404(7) .
C11 C12 1.405(8) .
C11 C16 1.488(8) .
C11 Ti1 2.398(5) .
C12 C13 1.411(9) .
C12 C17 1.513(8) .
C12 Ti1 2.348(5) .
C13 C14 1.394(8) .
C13 C18 1.517(8) .
C13 Ti1 2.317(5) .
C14 C15 1.390(7) .
C14 C19 1.508(8) .
C14 Ti1 2.355(5) .
C15 C20 1.495(7) .
C15 Ti1 2.390(5) .
C21 C22 1.398(7) .
C21 C25 1.408(7) .
C21 C26 1.508(7) .
C21 Ti2 2.426(5) .
C22 C23 1.408(7) .
C22 C27 1.534(7) .
C22 Ti2 2.368(5) .
C23 C24 1.403(7) .
C23 C28 1.500(7) .
C23 Ti2 2.315(5) .
C24 C25 1.406(7) .
C24 C29 1.525(7) .
C24 Ti2 2.346(5) .
C25 C30 1.499(7) .
C25 Ti2 2.411(5) .
C31 C35 1.405(7) .
C31 C32 1.406(7) .
C31 C36 1.505(7) .
C31 Ti3 2.398(5) .
C32 C33 1.405(7) .
C32 C37 1.507(7) .
C32 Ti3 2.341(5) .
C33 C34 1.420(7) .
C33 C38 1.504(7) .
C33 Ti3 2.315(5) .
C34 C35 1.399(7) .
C34 C39 1.510(7) .
C34 Ti3 2.374(5) .
C35 C40 1.500(7) .
C35 Ti3 2.423(5) .
C41 C45 1.371(9) .
C41 C42 1.372(9) .
C41 C46 1.499(9) .
C41 Ti4 2.316(6) .
C42 C43 1.365(11) .
C42 C47 1.501(9) .
C42 Ti4 2.350(6) .
C43 C44 1.362(13) .
C43 C48 1.503(10) .
C43 Ti4 2.382(7) .
C44 C45 1.346(12) .
C44 C49 1.488(11) .
C44 Ti4 2.401(7) .
C45 C50 1.530(10) .
C45 Ti4 2.362(6) .
C51 C55 1.374(11) .
C51 C52 1.405(8) .
C51 C56 1.500(9) .
C51 Ti5 2.320(5) .
C52 C53 1.384(10) .
C52 C57 1.500(8) .
C52 Ti5 2.348(5) .
C53 C54 1.36(2) .
C53 C58 1.512(13) .
C53 Ti5 2.367(7) .
C54 C55 1.26(2) .
C54 C59 1.509(15) .
C54 Ti5 2.370(12) .
C55 C60 1.539(14) .
C55 Ti5 2.343(8) .
C61 C65 1.377(9) .
C61 C62 1.398(10) .
C61 C66 1.517(10) .
C61 Ti6 2.393(6) .
C62 C63 1.399(10) .
C62 C67 1.490(9) .
C62 Ti6 2.352(6) .
C63 C64 1.384(9) .
C63 C68 1.498(9) .
C63 Ti6 2.324(6) .
C64 C65 1.396(8) .
C64 C69 1.517(8) .
C64 Ti6 2.349(5) .
C65 C70 1.495(8) .
C65 Ti6 2.384(5) .
C101 C102 1.370(7) .
C101 C106 1.394(7) .
C101 Ga1 2.017(5) .
C102 C103 1.387(8) .
C103 C104 1.372(8) .
C104 C105 1.371(8) .
C105 C106 1.377(8) .
C111 C116 1.396(7) .
C111 C112 1.412(7) .
C111 Ga1 2.017(5) .
C112 C113 1.382(7) .
C113 C114 1.376(7) .
C114 C115 1.369(7) .
C115 C116 1.393(7) .
C121 C126 1.380(7) .
C121 C122 1.391(7) .
C121 Ga1 2.016(5) .
C122 C123 1.393(7) .
C123 C124 1.391(8) .
C124 C125 1.362(7) .
C125 C126 1.397(7) .
C201 C202 1.389(7) .
C201 C206 1.402(7) .
C201 Ga2 2.006(5) .
C202 C203 1.377(7) .
C203 C204 1.381(7) .
C204 C205 1.359(8) .
C205 C206 1.385(7) .
C211 C212 1.386(7) .
C211 C216 1.396(7) .
C211 Ga2 1.998(5) .
C212 C213 1.394(8) .
C213 C214 1.365(10) .
C214 C215 1.357(9) .
C215 C216 1.413(8) .
C221 C226 1.377(7) .
C221 C222 1.386(7) .
C221 Ga2 2.033(5) .
C222 C223 1.388(7) .
C223 C224 1.368(8) .
C224 C225 1.362(8) .
C225 C226 1.404(8) .
C401 C402 1.31(2) .
C401 C406 1.422(17) .
C402 C403 1.33(2) .
C403 C404 1.284(15) .
C404 C405 1.311(14) .
C405 C406 1.361(14) .
C411 C412 1.24(2) .
C411 C416 1.25(3) .
C412 C413 1.297(19) .
C413 C414 1.33(2) .
C414 C415 1.32(2) .
C415 C416 1.45(3) .
Ga1 N1 2.052(4) .
Ga2 N1 2.050(4) .
Li1 O13 2.243(3) 3_565
Li1 O13 2.243(3) .
Li1 O12 2.273(3) 3_565
Li1 O12 2.273(3) .
Li1 O23 2.293(3) 3_565
Li1 O23 2.293(3) .
Li1 Ti1 2.9655(13) 3_565
Li1 Ti1 2.9655(13) .
Li1 Ti3 2.9891(9) 3_565
Li1 Ti3 2.9891(9) .
Li1 Ti2 3.0098(9) 3_565
Li1 Ti2 3.0098(9) .
Li2 O56 2.210(3) .
Li2 O56 2.210(3) 3_667
Li2 O46 2.239(3) .
Li2 O46 2.239(3) 3_667
Li2 O45 2.266(3) 3_667
Li2 O45 2.266(3) .
Li2 Ti6 2.9221(9) .
Li2 Ti6 2.9221(9) 3_667
Li2 Ti5 2.9408(11) .
Li2 Ti5 2.9408(11) 3_667
Li2 Ti4 2.9767(11) .
Li2 Ti4 2.9767(11) 3_667
O12 Ti1 1.852(3) .
O12 Ti2 1.862(3) .
O13 Ti3 1.855(3) .
O13 Ti1 1.860(3) .
O23 Ti3 1.848(3) .
O23 Ti2 1.868(3) .
O45 Ti5 1.855(3) .
O45 Ti4 1.864(3) .
O46 Ti4 1.855(3) .
O46 Ti6 1.858(3) .
O56 Ti5 1.857(3) .
O56 Ti6 1.860(3) .
Ti1 Ti3 2.8366(12) .
Ti1 Ti2 2.8375(12) .
Ti2 Ti3 2.8415(16) .
Ti4 Ti5 2.8479(16) .
Ti4 Ti6 2.8522(13) .
Ti5 Ti6 2.8368(13) .
